data_1540591
loop_
_publ_author_name
'Wang, Xinbo'
'Pan, Yupeng'
'Huang, Kuo-Wei'
'Lai, Zhiping'

_publ_section_title
;
 One-Pot Synthesis of N-(\a-Peroxy)Indole/Carbazole via Chemoselective
 Three-Component Condensation Reaction in Open Atmosphere.
;
_journal_issue 22
_journal_name_full 'Organic letters'
_journal_page_first 5630
_journal_page_last 5633
_journal_paper_doi 10.1021/acs.orglett.5b02881
_journal_volume 17
_journal_year 2015
_chemical_formula_sum 'C23 H31 N O2'
_chemical_formula_weight 348.45
_chemical_name_systematic
; 
 ? 
;
_space_group_IT_number 14
_symmetry_cell_setting monoclinic
_symmetry_space_group_name_Hall '-P 2ybc'
_symmetry_space_group_name_H-M 'P 1 21/c 1'
_atom_sites_solution_hydrogens geom
_atom_sites_solution_primary direct
_atom_sites_solution_secondary difmap
_audit_creation_method SHELXL-97
_cell_angle_alpha 90.00
_cell_angle_beta 102.79(3)
_cell_angle_gamma 90.00
_cell_formula_units_Z 4
_cell_length_a 12.335(3)
_cell_length_b 13.080(3)
_cell_length_c 12.657(3)
_cell_measurement_temperature 293(2)
_cell_volume 1991.4(8)
_computing_cell_refinement 'Bruker XSCANS'
_computing_data_collection 'Bruker XSCANS'
_computing_data_reduction 'Bruker SHELXTL'
_computing_molecular_graphics 'Bruker SHELXTL'
_computing_publication_material 'Bruker SHELXTL'
_computing_structure_refinement 'SHELXL-97 (Sheldrick, 1997)'
_computing_structure_solution 'SHELXS-97 (Sheldrick, 1990)'
_diffrn_ambient_temperature 293(2)
_diffrn_measured_fraction_theta_full 0.914
_diffrn_measured_fraction_theta_max 0.914
_diffrn_measurement_device_type 'Bruker P4'
_diffrn_measurement_method '\w scans'
_diffrn_radiation_monochromator graphite
_diffrn_radiation_source 'fine-focus sealed tube'
_diffrn_radiation_type MoK\a
_diffrn_radiation_wavelength 0.71073
_diffrn_reflns_av_R_equivalents 0.0416
_diffrn_reflns_av_sigmaI/netI 0.0251
_diffrn_reflns_limit_h_max 15
_diffrn_reflns_limit_h_min -14
_diffrn_reflns_limit_k_max 15
_diffrn_reflns_limit_k_min -15
_diffrn_reflns_limit_l_max 14
_diffrn_reflns_limit_l_min -14
_diffrn_reflns_number 23808
_diffrn_reflns_theta_full 25.72
_diffrn_reflns_theta_max 25.72
_diffrn_reflns_theta_min 1.69
_exptl_absorpt_coefficient_mu 0.074
_exptl_absorpt_correction_type none
_exptl_crystal_colour colourless
_exptl_crystal_density_diffrn 1.162
_exptl_crystal_description block
_exptl_crystal_F_000 748
_refine_diff_density_max 1.298
_refine_diff_density_min -0.512
_refine_diff_density_rms 0.103
_refine_ls_extinction_method none
_refine_ls_goodness_of_fit_ref 2.694
_refine_ls_hydrogen_treatment mixed
_refine_ls_matrix_type full
_refine_ls_number_parameters 239
_refine_ls_number_reflns 3467
_refine_ls_number_restraints 0
_refine_ls_restrained_S_all 2.694
_refine_ls_R_factor_all 0.1484
_refine_ls_R_factor_gt 0.1446
_refine_ls_shift/su_max 0.000
_refine_ls_shift/su_mean 0.000
_refine_ls_structure_factor_coef Fsqd
_refine_ls_weighting_details 'calc w=1/[\s^2^(Fo^2^)+(0.2000P)^2^+0.0000P] where P=(Fo^2^+2Fc^2^)/3'
_refine_ls_weighting_scheme calc
_refine_ls_wR_factor_gt 0.4974
_refine_ls_wR_factor_ref 0.5083
_reflns_number_gt 3196
_reflns_number_total 3467
_reflns_threshold_expression >2sigma(I)
_cod_data_source_file ol5b02881_si_002.cif
_cod_data_source_block xinbo0922_xprep
_cod_depositor_comments
;
The following automatic conversions were performed:

'_symmetry_cell_setting' value 'Monoclinic' changed to 'monoclinic'
according to
/usr/data/users/saulius/crontab/automatic-downloads/current/ACS/lib/dictionaries/cif_core.dic
dictionary named 'cif_core.dic' version 2.4.2 from 2011-04-26.

Automatic conversion script
Id: cif_fix_values 4268 2015-11-12 08:31:59Z antanas 
;
_cod_original_cell_volume 1991.4(7)
_cod_original_sg_symbol_H-M P2(1)/c
_cod_database_code 1540591

loop_
_symmetry_equiv_pos_as_xyz
'x, y, z'
'-x, y+1/2, -z+1/2'
'-x, -y, -z'
'x, -y-1/2, z-1/2'

loop_
_atom_site_label
_atom_site_type_symbol
_atom_site_fract_x
_atom_site_fract_y
_atom_site_fract_z
_atom_site_U_iso_or_equiv
_atom_site_adp_type
_atom_site_occupancy
_atom_site_symmetry_multiplicity
_atom_site_calc_flag
_atom_site_refinement_flags
N1 N 0.2813(2) 0.38035(19) 0.2341(2) 0.0393(9) Uani 1 1 d .
C2 C 0.3487(3) 0.4219(2) 0.0830(3) 0.0361(10) Uani 1 1 d .
C1 C 0.2699(3) 0.4451(2) 0.1441(3) 0.0380(10) Uani 1 1 d .
C7 C 0.4134(3) 0.3394(2) 0.1412(3) 0.0369(10) Uani 1 1 d .
C3 C 0.3522(3) 0.4768(2) -0.0128(3) 0.0423(10) Uani 1 1 d .
H3 H 0.4048 0.4603 -0.0525 0.051 Uiso 1 1 calc R
C13 C 0.2138(3) 0.3778(2) 0.3153(3) 0.0400(10) Uani 1 1 d .
C9 C 0.4153(3) 0.2397(3) 0.3099(3) 0.0457(10) Uani 1 1 d .
H9 H 0.3853 0.2251 0.3695 0.055 Uiso 1 1 calc R
C6 C 0.1952(3) 0.5241(3) 0.1093(3) 0.0485(11) Uani 1 1 d .
H6 H 0.1422 0.5411 0.1484 0.058 Uiso 1 1 calc R
C11 C 0.5484(3) 0.2099(3) 0.1990(3) 0.0516(11) Uani 1 1 d .
H11 H 0.6092 0.1724 0.1884 0.062 Uiso 1 1 calc R
C10 C 0.5035(3) 0.1887(3) 0.2909(3) 0.0491(11) Uani 1 1 d .
H10 H 0.5360 0.1380 0.3392 0.059 Uiso 1 1 calc R
C5 C 0.2005(4) 0.5775(3) 0.0158(3) 0.0534(11) Uani 1 1 d .
H5 H 0.1507 0.6308 -0.0064 0.064 Uiso 1 1 calc R
C12 C 0.5037(3) 0.2856(2) 0.1245(3) 0.0432(10) Uani 1 1 d .
H12 H 0.5342 0.2993 0.0651 0.052 Uiso 1 1 calc R
C8 C 0.3706(3) 0.3166(2) 0.2350(2) 0.0353(9) Uani 1 1 d .
C4 C 0.2785(4) 0.5537(3) -0.0465(3) 0.0494(11) Uani 1 1 d .
H4 H 0.2796 0.5899 -0.1096 0.059 Uiso 1 1 calc R
C20 C 0.3039(4) 0.5337(3) 0.5373(3) 0.0521(11) Uani 1 1 d .
O2 O 0.3131(2) 0.4992(2) 0.4292(2) 0.0539(10) Uani 1 1 d .
C23 C 0.4234(5) 0.5498(4) 0.5939(5) 0.0800(16) Uani 1 1 d .
H22A H 0.4621 0.4856 0.5998 0.120 Uiso 1 1 calc R
H22B H 0.4268 0.5769 0.6650 0.120 Uiso 1 1 calc R
H22C H 0.4575 0.5970 0.5531 0.120 Uiso 1 1 calc R
C14 C 0.0960(4) 0.3476(3) 0.2645(4) 0.0608(12) Uani 1 1 d .
C21 C 0.2460(6) 0.6349(5) 0.5229(5) 0.093(2) Uani 1 1 d .
H38A H 0.2658 0.6710 0.4638 0.139 Uiso 1 1 calc R
H38B H 0.2680 0.6743 0.5881 0.139 Uiso 1 1 calc R
H38C H 0.1671 0.6244 0.5074 0.139 Uiso 1 1 calc R
C22 C 0.2545(6) 0.4530(5) 0.5950(4) 0.0894(19) Uani 1 1 d .
H39A H 0.1770 0.4455 0.5617 0.134 Uiso 1 1 calc R
H39B H 0.2624 0.4722 0.6695 0.134 Uiso 1 1 calc R
H39C H 0.2921 0.3894 0.5909 0.134 Uiso 1 1 calc R
O1 O 0.2047(2) 0.4771(2) 0.3615(2) 0.0550(10) Uani 1 1 d .
C15 C 0.0257(5) 0.3294(5) 0.3525(6) 0.095(2) Uani 1 1 d .
C17 C 0.0031(10) 0.1845(9) 0.2427(11) 0.172(6) Uani 1 1 d .
H199 H 0.0421 0.2144 0.1916 0.206 Uiso 1 1 calc R
H18B H -0.0357 0.1216 0.2172 0.206 Uiso 1 1 calc R
C16 C -0.0510(11) 0.2509(8) 0.2967(17) 0.215(8) Uani 1 1 d .
H17E H -0.0822 0.2136 0.3492 0.258 Uiso 1 1 calc R
H17F H -0.1116 0.2833 0.2457 0.258 Uiso 1 1 calc R
C19 C 0.0870(5) 0.2393(5) 0.2073(5) 0.0863(17) Uani 1 1 d .
H18C H 0.0468 0.1918 0.1551 0.129 Uiso 1 1 calc R
H18D H 0.1636 0.2403 0.2027 0.129 Uiso 1 1 calc R
H18E H 0.0558 0.3064 0.1925 0.129 Uiso 1 1 calc R
C18 C 0.0740(6) 0.1881(13) 0.3842(9) 0.232(9) Uani 1 1 d .
H18A H 0.0475 0.2299 0.4324 0.278 Uiso 1 1 calc R
H200 H 0.1369 0.1482 0.4088 0.278 Uiso 1 1 calc R

loop_
_atom_site_aniso_label
_atom_site_aniso_U_11
_atom_site_aniso_U_22
_atom_site_aniso_U_33
_atom_site_aniso_U_23
_atom_site_aniso_U_13
_atom_site_aniso_U_12
N1 0.0516(17) 0.0301(14) 0.0416(17) 0.0007(10) 0.0219(13) 0.0036(10)
C2 0.0434(18) 0.0302(16) 0.0375(19) -0.0056(12) 0.0151(14) -0.0051(11)
C1 0.0494(19) 0.0318(16) 0.0363(19) -0.0016(12) 0.0171(15) 0.0008(12)
C7 0.0420(18) 0.0341(16) 0.0355(19) -0.0010(12) 0.0104(14) -0.0036(12)
C3 0.054(2) 0.0390(17) 0.0362(19) -0.0011(13) 0.0154(15) -0.0065(14)
C13 0.050(2) 0.0356(17) 0.0378(19) 0.0028(12) 0.0184(15) 0.0020(13)
C9 0.062(2) 0.0366(17) 0.042(2) 0.0044(14) 0.0193(17) 0.0026(14)
C6 0.059(2) 0.0382(19) 0.053(2) 0.0036(15) 0.0229(18) 0.0072(14)
C11 0.051(2) 0.051(2) 0.053(2) -0.0033(16) 0.0134(17) 0.0095(15)
C10 0.060(2) 0.0398(18) 0.047(2) 0.0055(14) 0.0103(17) 0.0080(15)
C5 0.060(2) 0.0403(19) 0.063(2) 0.0080(17) 0.0203(19) 0.0055(15)
C12 0.0466(19) 0.0447(19) 0.042(2) -0.0040(14) 0.0172(15) -0.0014(13)
C8 0.0421(17) 0.0316(15) 0.0330(17) -0.0016(12) 0.0102(13) -0.0010(11)
C4 0.064(2) 0.0434(19) 0.044(2) 0.0029(15) 0.0184(18) -0.0021(15)
C20 0.066(2) 0.0432(19) 0.052(2) -0.0047(16) 0.0224(19) -0.0041(16)
O2 0.0561(17) 0.0518(16) 0.0572(18) -0.0142(12) 0.0197(13) -0.0077(11)
C23 0.076(3) 0.076(3) 0.092(4) -0.019(3) 0.028(3) -0.011(2)
C14 0.060(3) 0.063(2) 0.062(3) 0.006(2) 0.019(2) 0.0017(18)
C21 0.122(5) 0.073(3) 0.081(4) -0.017(3) 0.018(3) 0.036(3)
C22 0.101(4) 0.107(4) 0.063(3) 0.008(3) 0.023(3) -0.036(3)
O1 0.0567(18) 0.0511(17) 0.061(2) 0.0002(12) 0.0202(14) 0.0065(11)
C15 0.063(3) 0.113(5) 0.121(5) 0.007(4) 0.047(3) -0.010(3)
C17 0.159(9) 0.149(8) 0.243(13) -0.089(9) 0.121(9) -0.099(7)
C16 0.159(9) 0.106(6) 0.45(2) -0.041(10) 0.219(13) -0.045(6)
C19 0.079(3) 0.078(3) 0.104(4) -0.029(3) 0.025(3) -0.025(3)
C18 0.064(4) 0.47(2) 0.164(8) 0.226(13) 0.036(5) 0.069(8)

loop_
_atom_type_symbol
_atom_type_description
_atom_type_scat_dispersion_real
_atom_type_scat_dispersion_imag
_atom_type_scat_source
C C 0.0033 0.0016 'International Tables Vol C Tables 4.2.6.8 and 6.1.1.4'
H H 0.0000 0.0000 'International Tables Vol C Tables 4.2.6.8 and 6.1.1.4'
N N 0.0061 0.0033 'International Tables Vol C Tables 4.2.6.8 and 6.1.1.4'
O O 0.0106 0.0060 'International Tables Vol C Tables 4.2.6.8 and 6.1.1.4'

loop_
_geom_angle_atom_site_label_1
_geom_angle_atom_site_label_2
_geom_angle_atom_site_label_3
_geom_angle
C8 N1 C1 108.0(3)
C8 N1 C13 124.0(3)
C1 N1 C13 128.0(3)
C1 C2 C3 121.1(3)
C1 C2 C7 104.6(3)
C3 C2 C7 134.3(3)
C6 C1 N1 130.3(3)
C6 C1 C2 118.6(3)
N1 C1 C2 111.1(3)
C12 C7 C8 118.7(3)
C12 C7 C2 132.8(3)
C8 C7 C2 108.4(3)
C4 C3 C2 120.0(3)
O1 C13 N1 111.9(3)
O1 C13 C14 104.8(3)
N1 C13 C14 110.7(3)
C10 C9 C8 116.5(3)
C5 C6 C1 119.4(4)
C12 C11 C10 121.6(4)
C9 C10 C11 121.8(3)
C6 C5 C4 122.3(3)
C7 C12 C11 118.2(3)
N1 C8 C9 129.1(3)
N1 C8 C7 107.9(3)
C9 C8 C7 123.0(3)
C3 C4 C5 118.7(3)
O2 C20 C22 111.3(4)
O2 C20 C21 107.0(4)
C22 C20 C21 116.8(5)
O2 C20 C23 102.6(4)
C22 C20 C23 109.2(4)
C21 C20 C23 109.0(4)
O1 O2 C20 111.1(3)
C13 C14 C15 111.6(4)
C13 O1 O2 106.0(2)
C16 C15 C14 99.4(7)
C16 C17 C18 70.8(11)
C17 C16 C15 110.6(8)
C17 C18 C19 36.3(3)

loop_
_geom_bond_atom_site_label_1
_geom_bond_atom_site_label_2
_geom_bond_distance
N1 C8 1.379(4)
N1 C1 1.402(4)
N1 C13 1.459(4)
C2 C1 1.404(5)
C2 C3 1.418(5)
C2 C7 1.443(4)
C1 C6 1.389(5)
C7 C12 1.373(5)
C7 C8 1.434(4)
C3 C4 1.359(5)
C13 O1 1.440(4)
C13 C14 1.506(6)
C9 C10 1.343(5)
C9 C8 1.408(5)
C6 C5 1.388(6)
C11 C12 1.395(5)
C11 C10 1.422(6)
C5 C4 1.408(6)
C20 O2 1.468(5)
C20 C22 1.489(7)
C20 C21 1.496(6)
C20 C23 1.504(7)
O2 O1 1.449(4)
C14 C15 1.573(8)
C15 C16 1.466(15)
C17 C16 1.366(14)
C17 C18 1.811(17)
C19 C18 2.377(10)
